data_1558475
loop_
_publ_author_name
'Vik, Erik C.'
'Li, Ping'
'Maier, Josef M.'
'Madukwe, Daniel O.'
'Rassolov, Vitaly A.'
'Pellechia, Perry J.'
'Masson, Eric'
'Shimizu, Ken D.'

_publ_section_title
;
 Large Transition State Stabilization from a Weak Hydrogen Bond
;
_journal_name_full 'Chemical Science'
_journal_paper_doi 10.1039/D0SC02806A
_journal_year 2020
_chemical_formula_moiety 'C15 H13 N O3'
_chemical_formula_sum 'C15 H13 N O3'
_chemical_formula_weight 255.26
_space_group_crystal_system monoclinic
_space_group_IT_number 14
_space_group_name_Hall '-P 2yn'
_space_group_name_H-M_alt 'P 1 21/n 1'
_atom_sites_solution_hydrogens mixed
_atom_sites_solution_primary dual
_audit_creation_date 2016-12-01
_audit_creation_method
;
Olex2 1.2
(compiled 2016.11.30 svn.r3356 for OlexSys, GUI svn.r5269)
;
_audit_update_record
;
2020-05-11 deposited with the CCDC.	2020-07-02 downloaded from the CCDC.
;
_cell_angle_alpha 90
_cell_angle_beta 92.303(2)
_cell_angle_gamma 90
_cell_formula_units_Z 4
_cell_length_a 10.7032(5)
_cell_length_b 6.6627(3)
_cell_length_c 16.9382(8)
_cell_measurement_reflns_used 9106
_cell_measurement_temperature 100(2)
_cell_measurement_theta_max 30.030
_cell_measurement_theta_min 2.407
_cell_volume 1206.92(10)
_computing_cell_refinement 'SAINT v8.37A (Bruker, 2015)'
_computing_data_collection 'Bruker APEX3 v2016.5-0 (Bruker, 2016)'
_computing_data_reduction 'SAINT v8.37A (Bruker, 2015)'
_computing_molecular_graphics 'Olex2 (Dolomanov et al., 2009)'
_computing_publication_material 'Olex2 (Dolomanov et al., 2009)'
_computing_structure_refinement 'XL (Sheldrick, 2008)'
_computing_structure_solution 'XT (Sheldrick, 2015)'
_diffrn_ambient_temperature 100(2)
_diffrn_detector 'Bruker PHOTON-100 area detector'
_diffrn_detector_area_resol_mean 10.4
_diffrn_detector_type 'CMOS area detector'
_diffrn_measured_fraction_theta_full 0.997
_diffrn_measured_fraction_theta_max 0.997
_diffrn_measurement_device 'three-circle diffractometer'
_diffrn_measurement_device_type 'Bruker D8 QUEST'
_diffrn_measurement_method '\w and \f scans'
_diffrn_radiation_monochromator 'mirror optics'
_diffrn_radiation_probe x-ray
_diffrn_radiation_type MoK\a
_diffrn_radiation_wavelength 0.71073
_diffrn_reflns_av_R_equivalents 0.0454
_diffrn_reflns_av_unetI/netI 0.0223
_diffrn_reflns_Laue_measured_fraction_full 0.997
_diffrn_reflns_Laue_measured_fraction_max 0.997
_diffrn_reflns_limit_h_max 15
_diffrn_reflns_limit_h_min -15
_diffrn_reflns_limit_k_max 9
_diffrn_reflns_limit_k_min -9
_diffrn_reflns_limit_l_max 23
_diffrn_reflns_limit_l_min -23
_diffrn_reflns_number 56388
_diffrn_reflns_point_group_measured_fraction_full 0.997
_diffrn_reflns_point_group_measured_fraction_max 0.997
_diffrn_reflns_theta_full 30.180
_diffrn_reflns_theta_max 30.180
_diffrn_reflns_theta_min 2.211
_diffrn_source 'microfocus sealed X-ray tube'
_diffrn_source_type 'Incoatec I\ms'
_diffrn_standards_number 0
_exptl_absorpt_coefficient_mu 0.099
_exptl_absorpt_correction_T_max 0.7447
_exptl_absorpt_correction_T_min 0.7240
_exptl_absorpt_correction_type multi-scan
_exptl_absorpt_process_details
;
SADABS-2016/2 (Bruker,2016/2) was used for absorption correction.
wR2(int) was 0.1229 before and 0.0601 after correction.
The Ratio of minimum to maximum transmission is 0.9722.
The \l/2 correction factor is Not present.
;
_exptl_crystal_colour colourless
_exptl_crystal_colour_primary colourless
_exptl_crystal_density_diffrn 1.405
_exptl_crystal_description needle
_exptl_crystal_F_000 536
_exptl_crystal_size_max 0.52
_exptl_crystal_size_mid 0.26
_exptl_crystal_size_min 0.2
_refine_diff_density_max 0.388
_refine_diff_density_min -0.214
_refine_diff_density_rms 0.047
_refine_ls_extinction_coef 0.015(2)
_refine_ls_extinction_expression Fc^*^=kFc[1+0.001xFc^2^\l^3^/sin(2\q)]^-1/4^
_refine_ls_extinction_method 'SHELXL-2016/6 (Sheldrick 2016)'
_refine_ls_goodness_of_fit_ref 1.046
_refine_ls_hydrogen_treatment mixed
_refine_ls_matrix_type full
_refine_ls_number_parameters 191
_refine_ls_number_reflns 3575
_refine_ls_number_restraints 1
_refine_ls_restrained_S_all 1.046
_refine_ls_R_factor_all 0.0525
_refine_ls_R_factor_gt 0.0401
_refine_ls_shift/su_max 0.000
_refine_ls_shift/su_mean 0.000
_refine_ls_structure_factor_coef Fsqd
_refine_ls_weighting_details 'w=1/[\s^2^(Fo^2^)+(0.0437P)^2^+0.5302P] where P=(Fo^2^+2Fc^2^)/3'
_refine_ls_weighting_scheme calc
_refine_ls_wR_factor_gt 0.0967
_refine_ls_wR_factor_ref 0.1027
_reflns_Friedel_coverage 0.000
_reflns_number_gt 2970
_reflns_number_total 3575
_reflns_threshold_expression 'I > 2\s(I)'
_cod_data_source_file d0sc02806a2.cif
_cod_data_source_block ecv1_93_a
_cod_database_code 1558475
_shelx_space_group_comment
;
The symmetry employed for this shelxl refinement is uniquely defined
by the following loop, which should always be used as a source of
symmetry information in preference to the above space-group names.
They are only intended as comments.
;
_shelx_estimated_absorpt_t_max 0.981
_shelx_estimated_absorpt_t_min 0.950
_olex2_refinement_description
;
1. Fixed Uiso
 At 1.2 times of:
  All C(H) groups, All C(H,H) groups
2. Shared sites
{C10A, C10B}
{C11A, C15B}
{C12A, C14B}
{C13A, C13B}
{C14A, C12B}
{C15A, C11B}
3. Restrained distances
 O3A-H3A \\sim O3B-H3B
 with sigma of 0.02
4. Uiso/Uaniso restraints and constraints
Uanis(C10A) = Uanis(C10B)
Uanis(C11A) = Uanis(C15B)
Uanis(C12A) = Uanis(C14B)
Uanis(C13A) = Uanis(C13B)
Uanis(C14A) = Uanis(C12B)
Uanis(C15A) = Uanis(C11B)
5. Others
 Sof(O3B)=Sof(H3B)=Sof(C10B)=Sof(C11B)=Sof(C12B)=Sof(H12B)=Sof(C13B)=Sof(H13B)=
 Sof(C14B)=Sof(H14B)=Sof(C15B)=Sof(H15B)=1-FVAR(1)
 Sof(O3A)=Sof(H3A)=Sof(C10A)=Sof(C11A)=Sof(C12A)=Sof(H12A)=Sof(C13A)=Sof(H13A)=
 Sof(C14A)=Sof(H14A)=Sof(C15A)=Sof(H15A)=FVAR(1)
6.a Ternary CH refined with riding coordinates:
 C2(H2), C3(H3), C6(H6), C7(H7)
6.b Secondary CH2 refined with riding coordinates:
 C1(H1A,H1B)
6.c Aromatic/amide H refined with riding coordinates:
 C8(H8), C9(H9), C12A(H12A), C13A(H13A), C14A(H14A), C15A(H15A), C12B(H12B),
 C13B(H13B), C14B(H14B), C15B(H15B)
;
_shelx_shelxl_version_number 2016/6
_olex2_submission_special_instructions 'No special instructions were received'

loop_
_space_group_symop_operation_xyz
'x, y, z'
'-x+1/2, y+1/2, -z+1/2'
'-x, -y, -z'
'x-1/2, -y-1/2, z-1/2'

loop_
_atom_site_label
_atom_site_type_symbol
_atom_site_fract_x
_atom_site_fract_y
_atom_site_fract_z
_atom_site_U_iso_or_equiv
_atom_site_adp_type
_atom_site_occupancy
_atom_site_site_symmetry_order
_atom_site_calc_flag
_atom_site_refinement_flags_posn
_atom_site_refinement_flags_adp
_atom_site_refinement_flags_occupancy
_atom_site_disorder_assembly
_atom_site_disorder_group
O1 O 0.48407(8) 0.79289(12) 0.10722(5) 0.02226(19) Uani 1 1 d . . . . .
O2 O 0.78191(8) 0.37964(14) 0.21693(5) 0.0249(2) Uani 1 1 d . . . . .
N1 N 0.61400(8) 0.56729(13) 0.17245(5) 0.01454(18) Uani 1 1 d . . . . .
C1 C 0.87514(11) 0.77789(18) 0.00799(7) 0.0223(2) Uani 1 1 d . . . . .
H1A H 0.909888 0.755616 -0.044592 0.027 Uiso 1 1 calc R . . . .
H1B H 0.915071 0.896027 0.033923 0.027 Uiso 1 1 calc R . . . .
C2 C 0.73087(11) 0.78915(18) 0.00501(6) 0.0201(2) Uani 1 1 d . . . . .
H2 H 0.692287 0.895257 -0.029885 0.024 Uiso 1 1 calc R . . . .
C3 C 0.71083(10) 0.81171(16) 0.09576(6) 0.0165(2) Uani 1 1 d . . . . .
H3 H 0.724034 0.953767 0.113232 0.020 Uiso 1 1 calc R . . . .
C4 C 0.58845(10) 0.73163(15) 0.12342(6) 0.0156(2) Uani 1 1 d . . . . .
C5 C 0.74062(10) 0.52143(17) 0.17918(6) 0.0163(2) Uani 1 1 d . . . . .
C6 C 0.81179(9) 0.67302(16) 0.13323(6) 0.0160(2) Uani 1 1 d . . . . .
H6 H 0.870854 0.750464 0.168893 0.019 Uiso 1 1 calc R . . . .
C7 C 0.88050(11) 0.58857(18) 0.06046(6) 0.0199(2) Uani 1 1 d . . . . .
H7 H 0.965345 0.529896 0.071725 0.024 Uiso 1 1 calc R . . . .
C8 C 0.78767(12) 0.45632(18) 0.01553(6) 0.0234(2) Uani 1 1 d . . . . .
H8 H 0.791909 0.314366 0.011106 0.028 Uiso 1 1 calc R . . . .
C9 C 0.69900(12) 0.57354(19) -0.01673(6) 0.0234(2) Uani 1 1 d . . . . .
H9 H 0.628277 0.530115 -0.047854 0.028 Uiso 1 1 calc R . . . .
O3A O 0.49847(12) 0.70468(18) 0.31354(7) 0.0226(3) Uani 0.685(3) 1 d D . P A 1
H3A H 0.566(2) 0.751(4) 0.2958(15) 0.037(7) Uiso 0.685(3) 1 d D . P A 1
C10A C 0.52092(9) 0.45400(16) 0.21146(6) 0.0145(2) Uani 0.685(3) 1 d . . P A 1
C11A C 0.46902(10) 0.52968(17) 0.27967(6) 0.0177(2) Uani 0.685(3) 1 d . . P A 1
C12A C 0.38214(10) 0.41338(19) 0.31827(6) 0.0211(2) Uani 0.685(3) 1 d . . P A 1
H12A H 0.345229 0.463785 0.364335 0.025 Uiso 0.685(3) 1 calc R . P A 1
C13A C 0.34923(10) 0.22508(19) 0.29002(7) 0.0223(2) Uani 0.685(3) 1 d . . P A 1
H13A H 0.289960 0.147114 0.316887 0.027 Uiso 0.685(3) 1 calc R . P A 1
C14A C 0.40211(10) 0.14908(18) 0.22271(7) 0.0209(2) Uani 0.685(3) 1 d . . P A 1
H14A H 0.379882 0.019149 0.203802 0.025 Uiso 0.685(3) 1 calc R . P A 1
C15A C 0.48779(10) 0.26467(17) 0.18327(6) 0.0167(2) Uani 0.685(3) 1 d . . P A 1
H15A H 0.523823 0.214179 0.136920 0.020 Uiso 0.685(3) 1 calc R . P A 1
O3B O 0.5348(2) 0.2044(4) 0.11611(14) 0.0188(7) Uani 0.315(3) 1 d D . P A 2
H3B H 0.508(6) 0.086(6) 0.105(4) 0.06(2) Uiso 0.315(3) 1 d D . P A 2
C10B C 0.52092(9) 0.45400(16) 0.21146(6) 0.0145(2) Uani 0.315(3) 1 d . . P A 2
C11B C 0.48779(10) 0.26467(17) 0.18327(6) 0.0167(2) Uani 0.315(3) 1 d . . P A 2
C12B C 0.40211(10) 0.14908(18) 0.22271(7) 0.0209(2) Uani 0.315(3) 1 d . . P A 2
H12B H 0.379882 0.019149 0.203802 0.025 Uiso 0.315(3) 1 calc R . P A 2
C13B C 0.34923(10) 0.22508(19) 0.29002(7) 0.0223(2) Uani 0.315(3) 1 d . . P A 2
H13B H 0.289960 0.147114 0.316887 0.027 Uiso 0.315(3) 1 calc R . P A 2
C14B C 0.38214(10) 0.41338(19) 0.31827(6) 0.0211(2) Uani 0.315(3) 1 d . . P A 2
H14B H 0.345229 0.463785 0.364335 0.025 Uiso 0.315(3) 1 calc R . P A 2
C15B C 0.46902(10) 0.52968(17) 0.27967(6) 0.0177(2) Uani 0.315(3) 1 d . . P A 2
H15B H 0.492528 0.658271 0.299419 0.021 Uiso 0.315(3) 1 calc R . P A 2

loop_
_atom_site_aniso_label
_atom_site_aniso_U_11
_atom_site_aniso_U_22
_atom_site_aniso_U_33
_atom_site_aniso_U_23
_atom_site_aniso_U_13
_atom_site_aniso_U_12
O1 0.0192(4) 0.0199(4) 0.0278(4) 0.0024(3) 0.0028(3) 0.0043(3)
O2 0.0185(4) 0.0323(5) 0.0241(4) 0.0125(4) 0.0038(3) 0.0047(3)
N1 0.0140(4) 0.0156(4) 0.0141(4) 0.0000(3) 0.0024(3) -0.0004(3)
C1 0.0243(6) 0.0244(6) 0.0189(5) 0.0035(4) 0.0080(4) -0.0006(4)
C2 0.0236(5) 0.0219(5) 0.0149(5) 0.0040(4) 0.0032(4) 0.0001(4)
C3 0.0192(5) 0.0142(5) 0.0162(5) -0.0007(4) 0.0040(4) -0.0014(4)
C4 0.0189(5) 0.0126(4) 0.0155(5) -0.0033(4) 0.0027(4) 0.0001(4)
C5 0.0155(5) 0.0217(5) 0.0119(4) 0.0006(4) 0.0022(3) -0.0007(4)
C6 0.0151(5) 0.0202(5) 0.0127(4) 0.0000(4) 0.0025(3) -0.0026(4)
C7 0.0212(5) 0.0228(5) 0.0163(5) 0.0024(4) 0.0069(4) 0.0025(4)
C8 0.0342(6) 0.0203(5) 0.0164(5) -0.0040(4) 0.0089(4) -0.0004(5)
C9 0.0302(6) 0.0280(6) 0.0122(5) -0.0030(4) 0.0022(4) -0.0042(5)
O3A 0.0248(7) 0.0202(6) 0.0236(6) -0.0078(5) 0.0117(5) -0.0067(5)
C10A 0.0127(4) 0.0170(5) 0.0138(4) 0.0018(4) 0.0018(3) -0.0006(4)
C11A 0.0154(5) 0.0211(5) 0.0166(5) -0.0030(4) 0.0018(4) 0.0001(4)
C12A 0.0159(5) 0.0307(6) 0.0170(5) 0.0005(4) 0.0047(4) 0.0009(4)
C13A 0.0150(5) 0.0281(6) 0.0240(5) 0.0060(5) 0.0030(4) -0.0028(4)
C14A 0.0179(5) 0.0200(5) 0.0248(5) 0.0016(4) 0.0001(4) -0.0037(4)
C15A 0.0152(5) 0.0190(5) 0.0158(5) -0.0007(4) 0.0010(4) 0.0003(4)
O3B 0.0214(13) 0.0164(13) 0.0191(13) -0.0036(9) 0.0063(9) -0.0007(10)
C10B 0.0127(4) 0.0170(5) 0.0138(4) 0.0018(4) 0.0018(3) -0.0006(4)
C11B 0.0152(5) 0.0190(5) 0.0158(5) -0.0007(4) 0.0010(4) 0.0003(4)
C12B 0.0179(5) 0.0200(5) 0.0248(5) 0.0016(4) 0.0001(4) -0.0037(4)
C13B 0.0150(5) 0.0281(6) 0.0240(5) 0.0060(5) 0.0030(4) -0.0028(4)
C14B 0.0159(5) 0.0307(6) 0.0170(5) 0.0005(4) 0.0047(4) 0.0009(4)
C15B 0.0154(5) 0.0211(5) 0.0166(5) -0.0030(4) 0.0018(4) 0.0001(4)

loop_
_atom_type_symbol
_atom_type_description
_atom_type_scat_dispersion_real
_atom_type_scat_dispersion_imag
_atom_type_scat_source
C C 0.0033 0.0016 'International Tables Vol C Tables 4.2.6.8 and 6.1.1.4'
H H 0.0000 0.0000 'International Tables Vol C Tables 4.2.6.8 and 6.1.1.4'
N N 0.0061 0.0033 'International Tables Vol C Tables 4.2.6.8 and 6.1.1.4'
O O 0.0106 0.0060 'International Tables Vol C Tables 4.2.6.8 and 6.1.1.4'

loop_
_geom_angle_atom_site_label_1
_geom_angle_atom_site_label_2
_geom_angle_atom_site_label_3
_geom_angle
_geom_angle_site_symmetry_1
_geom_angle_site_symmetry_3
_geom_angle_publ_flag
C4 N1 C10A 124.40(9) . . ?
C4 N1 C10B 124.40(9) . . ?
C5 N1 C4 112.88(8) . . ?
C5 N1 C10A 122.72(9) . . ?
C5 N1 C10B 122.72(9) . . ?
H1A C1 H1B 110.3 . . ?
C2 C1 H1A 112.9 . . ?
C2 C1 H1B 112.9 . . ?
C7 C1 H1A 112.9 . . ?
C7 C1 H1B 112.9 . . ?
C7 C1 C2 94.16(8) . . ?
C1 C2 H2 116.2 . . ?
C1 C2 C3 98.54(9) . . ?
C3 C2 H2 116.2 . . ?
C9 C2 C1 100.17(9) . . ?
C9 C2 H2 116.2 . . ?
C9 C2 C3 106.87(9) . . ?
C2 C3 H3 111.0 . . ?
C4 C3 C2 115.21(9) . . ?
C4 C3 H3 111.0 . . ?
C4 C3 C6 105.30(8) . . ?
C6 C3 C2 103.02(8) . . ?
C6 C3 H3 111.0 . . ?
O1 C4 N1 123.83(10) . . ?
O1 C4 C3 128.04(10) . . ?
N1 C4 C3 108.13(9) . . ?
O2 C5 N1 123.20(10) . . ?
O2 C5 C6 127.95(10) . . ?
N1 C5 C6 108.85(9) . . ?
C3 C6 H6 110.8 . . ?
C3 C6 C7 103.61(8) . . ?
C5 C6 C3 104.78(8) . . ?
C5 C6 H6 110.8 . . ?
C5 C6 C7 115.51(9) . . ?
C7 C6 H6 110.8 . . ?
C1 C7 C6 98.74(9) . . ?
C1 C7 H7 116.2 . . ?
C6 C7 H7 116.2 . . ?
C8 C7 C1 100.27(9) . . ?
C8 C7 C6 106.63(9) . . ?
C8 C7 H7 116.2 . . ?
C7 C8 H8 126.0 . . ?
C9 C8 C7 107.98(10) . . ?
C9 C8 H8 126.0 . . ?
C2 C9 H9 126.1 . . ?
C8 C9 C2 107.84(10) . . ?
C8 C9 H9 126.1 . . ?
C11A O3A H3A 110.8(17) . . ?
C11A C10A N1 119.91(9) . . ?
C15A C10A N1 119.50(9) . . ?
C15A C10A C11A 120.51(10) . . ?
O3A C11A C10A 125.28(11) . . ?
O3A C11A C12A 115.82(10) . . ?
C12A C11A C10A 118.86(10) . . ?
C11A C12A H12A 119.7 . . ?
C13A C12A C11A 120.50(10) . . ?
C13A C12A H12A 119.7 . . ?
C12A C13A H13A 119.7 . . ?
C12A C13A C14A 120.54(10) . . ?
C14A C13A H13A 119.7 . . ?
C13A C14A H14A 120.3 . . ?
C13A C14A C15A 119.44(11) . . ?
C15A C14A H14A 120.3 . . ?
C10A C15A H15A 119.9 . . ?
C14A C15A C10A 120.15(10) . . ?
C14A C15A H15A 119.9 . . ?
C11B O3B H3B 109(4) . . ?
C11B C10B N1 119.50(9) . . ?
C11B C10B C15B 120.51(10) . . ?
C15B C10B N1 119.91(9) . . ?
O3B C11B C10B 118.02(14) . . ?
O3B C11B C12B 121.72(15) . . ?
C12B C11B C10B 120.15(10) . . ?
C11B C12B H12B 120.3 . . ?
C13B C12B C11B 119.44(11) . . ?
C13B C12B H12B 120.3 . . ?
C12B C13B H13B 119.7 . . ?
C14B C13B C12B 120.54(10) . . ?
C14B C13B H13B 119.7 . . ?
C13B C14B H14B 119.7 . . ?
C13B C14B C15B 120.50(10) . . ?
C15B C14B H14B 119.7 . . ?
C10B C15B H15B 120.6 . . ?
C14B C15B C10B 118.86(10) . . ?
C14B C15B H15B 120.6 . . ?

loop_
_geom_bond_atom_site_label_1
_geom_bond_atom_site_label_2
_geom_bond_distance
_geom_bond_site_symmetry_2
_geom_bond_publ_flag
O1 C4 1.2105(13) . ?
O2 C5 1.2140(14) . ?
N1 C4 1.3947(14) . ?
N1 C5 1.3894(13) . ?
N1 C10A 1.4323(13) . ?
N1 C10B 1.4323(13) . ?
C1 H1A 0.9900 . ?
C1 H1B 0.9900 . ?
C1 C2 1.5448(16) . ?
C1 C7 1.5428(16) . ?
C2 H2 1.0000 . ?
C2 C3 1.5679(15) . ?
C2 C9 1.5184(17) . ?
C3 H3 1.0000 . ?
C3 C4 1.5063(15) . ?
C3 C6 1.5393(15) . ?
C5 C6 1.5013(15) . ?
C6 H6 1.0000 . ?
C6 C7 1.5652(14) . ?
C7 H7 1.0000 . ?
C7 C8 1.5106(17) . ?
C8 H8 0.9500 . ?
C8 C9 1.3295(18) . ?
C9 H9 0.9500 . ?
O3A H3A 0.85(3) . ?
O3A C11A 1.3317(16) . ?
C10A C11A 1.3961(14) . ?
C10A C15A 1.3898(15) . ?
C11A C12A 1.3934(15) . ?
C12A H12A 0.9500 . ?
C12A C13A 1.3833(17) . ?
C13A H13A 0.9500 . ?
C13A C14A 1.3887(16) . ?
C14A H14A 0.9500 . ?
C14A C15A 1.3892(15) . ?
C15A H15A 0.9500 . ?
O3B H3B 0.86(3) . ?
O3B C11B 1.324(3) . ?
C10B C11B 1.3898(15) . ?
C10B C15B 1.3961(14) . ?
C11B C12B 1.3892(15) . ?
C12B H12B 0.9500 . ?
C12B C13B 1.3887(16) . ?
C13B H13B 0.9500 . ?
C13B C14B 1.3833(17) . ?
C14B H14B 0.9500 . ?
C14B C15B 1.3934(15) . ?
C15B H15B 0.9500 . ?

loop_
_geom_hbond_atom_site_label_D
_geom_hbond_atom_site_label_H
_geom_hbond_atom_site_label_A
_geom_hbond_distance_DH
_geom_hbond_distance_HA
_geom_hbond_distance_DA
_geom_hbond_angle_DHA
_geom_hbond_site_symmetry_A
O3A H3A O2 0.85(3) 1.86(3) 2.6923(15) 165(2) 2_655
O3B H3B O1 0.86(3) 1.97(4) 2.798(3) 162(6) 1_545
